data_7251301
loop_
_publ_author_name
'Mulliri, Kleni'
'Meier, Kris'
'Feuchter, Johanna-Dorothea'
'Javor, Sacha'
'Andrade Meirelles, Matheus'
'Reymond, Jean-Louis'

_publ_section_title
;
 Diversifying the Triquinazine Scaffold of a Janus Kinase Inhibitor
;
_journal_name_full 'RSC Medicinal Chemistry'
_journal_paper_doi 10.1039/D5MD00921A
_journal_year 2025
_chemical_formula_moiety '2(Cl), C10 H20 N2'
_chemical_formula_sum 'C10 H20 Cl2 N2'
_chemical_formula_weight 239.18
_space_group_crystal_system orthorhombic
_space_group_IT_number 61
_space_group_name_Hall '-P 2ac 2ab'
_space_group_name_H-M_alt 'P b c a'
_atom_sites_solution_hydrogens mixed
_audit_creation_date 2020-06-26
_audit_creation_method
;
Olex2 1.2
(compiled 2018.05.29 svn.r3508 for OlexSys, GUI svn.r5506)
;
_audit_update_record
;
2025-08-22 deposited with the CCDC.	2025-11-13 downloaded from the CCDC.
;
_cell_angle_alpha 90
_cell_angle_beta 90
_cell_angle_gamma 90
_cell_formula_units_Z 8
_cell_length_a 13.2264(2)
_cell_length_b 10.8785(2)
_cell_length_c 16.7754(3)
_cell_measurement_reflns_used 7681
_cell_measurement_temperature 173.00(10)
_cell_measurement_theta_max 76.5430
_cell_measurement_theta_min 5.2950
_cell_volume 2413.70(7)
_computing_cell_refinement 'CrysAlisPro 1.171.41.72a (Rigaku OD, 2020)'
_computing_data_collection 'CrysAlisPro 1.171.41.72a (Rigaku OD, 2020)'
_computing_data_reduction 'CrysAlisPro 1.171.41.72a (Rigaku OD, 2020)'
_computing_molecular_graphics 'Olex2 (Dolomanov et al., 2009)'
_computing_publication_material 'Olex2 (Dolomanov et al., 2009)'
_computing_structure_refinement 'ShelXL (Sheldrick, 2015)'
_computing_structure_solution 'SHELXT 2014/5 (Sheldrick, 2014)'
_diffrn_ambient_environment N~2~
_diffrn_ambient_temperature 173.00(10)
_diffrn_detector 'Hybrid Pixel Array Detector'
_diffrn_detector_area_resol_mean 10.0000
_diffrn_detector_type HyPix
_diffrn_measured_fraction_theta_full 0.999
_diffrn_measured_fraction_theta_max 0.979
_diffrn_measurement_details
;
List of Runs (angles in degrees, time in seconds):

  # Type    Start    End  Width  t~exp~   \w     \q     \k     \f   Frames
#--------------------------------------------------------------------------
  1  \w    -62.00  -4.00   1.00    0.25    --  -21.00 114.00 -24.00   58
  2  \w    -93.00 -43.00   1.00    0.25    --  -21.00-173.00 105.00   50
  3  \w     27.00  91.00   1.00    0.25    --   47.89-114.00-114.00   64
  4  \w    102.00 171.00   1.00    1.00    --  106.80 114.00 -24.00   69
  5  \w     35.00 109.00   1.00    1.00    --  106.80-114.00-114.00   74
  6  \w    -93.00   2.00   1.00    0.25    --  -21.00 -77.00-120.00   95
  7  \w    -23.00  63.00   1.00    0.25    --   47.89 -57.00-150.00   86
  8  \w    -26.00  23.00   1.00    0.25    --   47.89 -19.00  60.00   49
  9  \w     35.00 102.00   1.00    1.00    --  106.80 -77.00 -90.00   67
 10  \w     95.00 171.00   1.00    1.00    --  106.80  45.00-120.00   76
 11  \w     35.00  68.00   1.00    1.00    --  106.80 -61.00  60.00   33
 12  \w     35.00 102.00   1.00    1.00    --  106.80 -77.00   0.00   67
 13  \w     95.00 171.00   1.00    1.00    --  106.80  30.00 150.00   76
 14  \w     35.00  68.00   1.00    1.00    --  106.80 -61.00 120.00   33
 15  \w     35.00  68.00   1.00    1.00    --  106.80 -61.00  90.00   33
 16  \w     26.00 119.00   1.00    0.25    --   47.89  77.00 -30.00   93
;
_diffrn_measurement_device 'four-circle diffractometer'
_diffrn_measurement_device_type 'XtaLAB Synergy, Dualflex, HyPix'
_diffrn_measurement_method '\w scans'
_diffrn_orient_matrix_type 'CrysAlisPro convention (1999,Acta A55,543-557)'
_diffrn_orient_matrix_UB_11 -0.0270499000
_diffrn_orient_matrix_UB_12 -0.1284929000
_diffrn_orient_matrix_UB_13 -0.0321875000
_diffrn_orient_matrix_UB_21 0.0108763000
_diffrn_orient_matrix_UB_22 -0.0536234000
_diffrn_orient_matrix_UB_23 0.0845267000
_diffrn_orient_matrix_UB_31 -0.1127973000
_diffrn_orient_matrix_UB_32 0.0257318000
_diffrn_orient_matrix_UB_33 0.0158636000
_diffrn_radiation_monochromator mirror
_diffrn_radiation_probe x-ray
_diffrn_radiation_type CuK\a
_diffrn_radiation_wavelength 1.54184
_diffrn_reflns_av_R_equivalents 0.0600
_diffrn_reflns_av_unetI/netI 0.0378
_diffrn_reflns_Laue_measured_fraction_full 0.999
_diffrn_reflns_Laue_measured_fraction_max 0.979
_diffrn_reflns_limit_h_max 12
_diffrn_reflns_limit_h_min -16
_diffrn_reflns_limit_k_max 13
_diffrn_reflns_limit_k_min -13
_diffrn_reflns_limit_l_max 20
_diffrn_reflns_limit_l_min -21
_diffrn_reflns_number 14194
_diffrn_reflns_point_group_measured_fraction_full 0.999
_diffrn_reflns_point_group_measured_fraction_max 0.979
_diffrn_reflns_theta_full 67.684
_diffrn_reflns_theta_max 76.837
_diffrn_reflns_theta_min 5.274
_diffrn_source 'micro-focus sealed X-ray tube'
_diffrn_source_type 'PhotonJet (Cu) X-ray Source'
_exptl_absorpt_coefficient_mu 4.553
_exptl_absorpt_correction_T_max 1.00000
_exptl_absorpt_correction_T_min 0.25890
_exptl_absorpt_correction_type multi-scan
_exptl_absorpt_process_details
;
CrysAlisPro 1.171.41.72a (Rigaku Oxford Diffraction, 2020)
Empirical absorption correction using spherical harmonics,
implemented in SCALE3 ABSPACK scaling algorithm.
;
_exptl_crystal_colour 'clear colourless'
_exptl_crystal_colour_lustre clear
_exptl_crystal_colour_primary colourless
_exptl_crystal_density_diffrn 1.316
_exptl_crystal_description plate
_exptl_crystal_F_000 1024
_exptl_crystal_size_max 0.21
_exptl_crystal_size_mid 0.12
_exptl_crystal_size_min 0.07
_refine_diff_density_max 0.918
_refine_diff_density_min -0.389
_refine_diff_density_rms 0.081
_refine_ls_extinction_method none
_refine_ls_goodness_of_fit_ref 1.085
_refine_ls_hydrogen_treatment mixed
_refine_ls_matrix_type full
_refine_ls_number_parameters 135
_refine_ls_number_reflns 2492
_refine_ls_number_restraints 0
_refine_ls_restrained_S_all 1.085
_refine_ls_R_factor_all 0.0587
_refine_ls_R_factor_gt 0.0518
_refine_ls_shift/su_max 0.001
_refine_ls_shift/su_mean 0.000
_refine_ls_structure_factor_coef Fsqd
_refine_ls_weighting_details 'w=1/[\s^2^(Fo^2^)+(0.0749P)^2^+1.9536P] where P=(Fo^2^+2Fc^2^)/3'
_refine_ls_weighting_scheme calc
_refine_ls_wR_factor_gt 0.1350
_refine_ls_wR_factor_ref 0.1453
_reflns_Friedel_coverage 0.000
_reflns_number_gt 2198
_reflns_number_total 2492
_reflns_threshold_expression 'I > 2\s(I)'
_cod_data_source_file d5md00921a2.cif
_cod_data_source_block 20JLR006_KM-028-02
_cod_database_code 7251301
_shelx_shelxl_version_number 2014/7
_chemical_oxdiff_formula 'C80 H160 Cl16 N16 '
_shelx_space_group_comment
;
The symmetry employed for this shelxl refinement is uniquely defined
by the following loop, which should always be used as a source of
symmetry information in preference to the above space-group names.
They are only intended as comments.
;
_shelx_estimated_absorpt_t_max 0.741
_shelx_estimated_absorpt_t_min 0.448
_diffrn_oxdiff_digest_frames
;
01ea111f80f385a60176d85528528a1426010235118
;
_reflns_odcompleteness_completeness 99.96
_reflns_odcompleteness_iscentric 1
_reflns_odcompleteness_theta 66.97
_olex2_refinement_description
;
1. Fixed Uiso
 At 1.2 times of:
  All C(H) groups, All C(H,H) groups, All N(H,H) groups
2.a Ternary CH refined with riding coordinates:
 C5(H5), C9(H9)
2.b Secondary CH2 refined with riding coordinates:
 N10(H10A,H10B), C6(H6A,H6B), C12(H12A,H12B), C3(H3A,H3B), C7(H7A,H7B),
 C11(H11A,H11B), C8(H8A,H8B), C2(H2A,H2B)
;
_olex2_submission_special_instructions 'No special instructions were received'
_oxdiff_exptl_absorpt_empirical_details
;
Empirical correction (ABSPACK) includes:
- Absorption correction using spherical harmonics
- Frame scaling
;
_oxdiff_exptl_absorpt_empirical_full_max 2.442
_oxdiff_exptl_absorpt_empirical_full_min 0.417

loop_
_space_group_symop_operation_xyz
'x, y, z'
'-x+1/2, -y, z+1/2'
'-x, y+1/2, -z+1/2'
'x+1/2, -y+1/2, -z'
'-x, -y, -z'
'x-1/2, y, -z-1/2'
'x, -y-1/2, z-1/2'
'-x-1/2, y-1/2, z'

loop_
_atom_site_label
_atom_site_type_symbol
_atom_site_fract_x
_atom_site_fract_y
_atom_site_fract_z
_atom_site_U_iso_or_equiv
_atom_site_adp_type
_atom_site_occupancy
_atom_site_site_symmetry_order
_atom_site_calc_flag
_atom_site_refinement_flags_posn
_atom_site_refinement_flags_adp
_atom_site_refinement_flags_occupancy
_atom_site_disorder_assembly
_atom_site_disorder_group
Cl2 Cl 0.60021(5) 0.18652(6) 0.60303(4) 0.0400(2) Uani 1 1 d . . . . .
Cl1 Cl 0.33383(5) 0.46321(6) 0.64687(4) 0.0453(2) Uani 1 1 d . . . . .
N1 N 0.41081(17) 0.2811(2) 0.51642(14) 0.0379(5) Uani 1 1 d . . . . .
N10 N 0.55387(16) 0.3074(2) 0.28306(12) 0.0355(5) Uani 1 1 d . . . . .
H10A H 0.5711 0.3001 0.2307 0.043 Uiso 1 1 calc R . . . .
H10B H 0.5641 0.3867 0.2984 0.043 Uiso 1 1 calc R . . . .
C4 C 0.44316(17) 0.2312(2) 0.38207(14) 0.0300(5) Uani 1 1 d . . . . .
C5 C 0.44161(17) 0.3410(2) 0.44001(14) 0.0303(5) Uani 1 1 d . . . . .
H5 H 0.5107 0.3776 0.4450 0.036 Uiso 1 1 calc R . . . .
C9 C 0.44485(18) 0.2721(2) 0.29512(15) 0.0347(5) Uani 1 1 d . . . . .
H9 H 0.4292 0.1996 0.2606 0.042 Uiso 1 1 calc R . . . .
C6 C 0.36500(18) 0.4392(2) 0.41697(16) 0.0347(5) Uani 1 1 d . . . . .
H6A H 0.3714 0.5099 0.4538 0.042 Uiso 1 1 calc R . . . .
H6B H 0.2959 0.4054 0.4226 0.042 Uiso 1 1 calc R . . . .
C12 C 0.54227(19) 0.1560(2) 0.38804(16) 0.0378(6) Uani 1 1 d . . . . .
H12A H 0.5677 0.1549 0.4435 0.045 Uiso 1 1 calc R . . . .
H12B H 0.5313 0.0702 0.3702 0.045 Uiso 1 1 calc R . . . .
C3 C 0.3494(2) 0.1585(2) 0.40736(17) 0.0406(6) Uani 1 1 d . . . . .
H3A H 0.2884 0.1898 0.3799 0.049 Uiso 1 1 calc R . . . .
H3B H 0.3576 0.0702 0.3946 0.049 Uiso 1 1 calc R . . . .
C7 C 0.3804(2) 0.4834(2) 0.33150(17) 0.0408(6) Uani 1 1 d . . . . .
H7A H 0.3283 0.5454 0.3182 0.049 Uiso 1 1 calc R . . . .
H7B H 0.4475 0.5229 0.3266 0.049 Uiso 1 1 calc R . . . .
C11 C 0.6167(2) 0.2219(3) 0.33308(17) 0.0406(6) Uani 1 1 d . . . . .
H11A H 0.6669 0.2686 0.3646 0.049 Uiso 1 1 calc R . . . .
H11B H 0.6529 0.1621 0.2990 0.049 Uiso 1 1 calc R . . . .
C8 C 0.3734(2) 0.3764(3) 0.27342(16) 0.0418(6) Uani 1 1 d . . . . .
H8A H 0.3896 0.4060 0.2191 0.050 Uiso 1 1 calc R . . . .
H8B H 0.3031 0.3450 0.2728 0.050 Uiso 1 1 calc R . . . .
C2 C 0.3409(2) 0.1775(3) 0.4970(2) 0.0529(8) Uani 1 1 d . . . . .
H2A H 0.2706 0.1986 0.5119 0.063 Uiso 1 1 calc R . . . .
H2B H 0.3610 0.1021 0.5259 0.063 Uiso 1 1 calc R . . . .
H1A H 0.377(2) 0.334(3) 0.5517(18) 0.039(8) Uiso 1 1 d . . . . .
H1B H 0.461(3) 0.249(4) 0.541(2) 0.063(11) Uiso 1 1 d . . . . .

loop_
_atom_site_aniso_label
_atom_site_aniso_U_11
_atom_site_aniso_U_22
_atom_site_aniso_U_33
_atom_site_aniso_U_23
_atom_site_aniso_U_13
_atom_site_aniso_U_12
Cl2 0.0341(3) 0.0495(4) 0.0364(4) 0.0005(2) -0.0001(2) 0.0060(2)
Cl1 0.0386(4) 0.0421(4) 0.0551(4) -0.0109(3) 0.0078(3) -0.0056(2)
N1 0.0341(11) 0.0434(12) 0.0363(11) 0.0013(9) 0.0023(9) 0.0088(9)
N10 0.0351(11) 0.0402(11) 0.0314(10) -0.0047(8) 0.0016(8) 0.0015(9)
C4 0.0289(11) 0.0261(11) 0.0351(12) -0.0045(9) -0.0029(9) 0.0027(9)
C5 0.0241(11) 0.0315(11) 0.0353(12) -0.0026(9) -0.0017(9) 0.0014(9)
C9 0.0314(12) 0.0354(13) 0.0374(13) -0.0054(10) -0.0050(10) 0.0006(10)
C6 0.0302(12) 0.0297(11) 0.0441(13) -0.0042(10) 0.0000(10) 0.0048(9)
C12 0.0370(13) 0.0346(12) 0.0419(14) -0.0037(10) -0.0003(11) 0.0101(10)
C3 0.0372(13) 0.0312(12) 0.0533(16) -0.0020(11) -0.0014(12) -0.0024(10)
C7 0.0373(14) 0.0345(13) 0.0504(15) 0.0061(11) -0.0011(11) 0.0071(10)
C11 0.0333(13) 0.0417(14) 0.0468(15) -0.0061(12) -0.0022(11) 0.0086(11)
C8 0.0400(13) 0.0452(15) 0.0402(14) 0.0043(11) -0.0105(11) 0.0073(12)
C2 0.0527(17) 0.0492(17) 0.0569(18) 0.0083(14) 0.0070(15) -0.0098(13)

loop_
_atom_type_symbol
_atom_type_description
_atom_type_scat_dispersion_real
_atom_type_scat_dispersion_imag
_atom_type_scat_source
C C 0.0181 0.0091 'International Tables Vol C Tables 4.2.6.8 and 6.1.1.4'
H H 0.0000 0.0000 'International Tables Vol C Tables 4.2.6.8 and 6.1.1.4'
Cl Cl 0.3639 0.7018 'International Tables Vol C Tables 4.2.6.8 and 6.1.1.4'
N N 0.0311 0.0180 'International Tables Vol C Tables 4.2.6.8 and 6.1.1.4'

loop_
_geom_angle_atom_site_label_1
_geom_angle_atom_site_label_2
_geom_angle_atom_site_label_3
_geom_angle
_geom_angle_site_symmetry_1
_geom_angle_site_symmetry_3
_geom_angle_publ_flag
C5 N1 H1A 113.7(19) . . ?
C5 N1 H1B 112(2) . . ?
C2 N1 C5 108.1(2) . . ?
C2 N1 H1A 107.8(19) . . ?
C2 N1 H1B 106(3) . . ?
H1A N1 H1B 108(3) . . ?
H10A N10 H10B 108.5 . . ?
C9 N10 H10A 110.3 . . ?
C9 N10 H10B 110.3 . . ?
C11 N10 H10A 110.3 . . ?
C11 N10 H10B 110.3 . . ?
C11 N10 C9 107.2(2) . . ?
C5 C4 C12 112.36(19) . . ?
C9 C4 C5 112.19(19) . . ?
C9 C4 C12 101.75(19) . . ?
C9 C4 C3 115.3(2) . . ?
C3 C4 C5 102.43(19) . . ?
C3 C4 C12 113.2(2) . . ?
N1 C5 C4 101.92(19) . . ?
N1 C5 H5 110.5 . . ?
N1 C5 C6 110.0(2) . . ?
C4 C5 H5 110.5 . . ?
C6 C5 C4 113.13(19) . . ?
C6 C5 H5 110.5 . . ?
N10 C9 C4 102.53(19) . . ?
N10 C9 H9 108.7 . . ?
N10 C9 C8 111.9(2) . . ?
C4 C9 H9 108.7 . . ?
C8 C9 C4 115.9(2) . . ?
C8 C9 H9 108.7 . . ?
C5 C6 H6A 109.3 . . ?
C5 C6 H6B 109.3 . . ?
C5 C6 C7 111.8(2) . . ?
H6A C6 H6B 107.9 . . ?
C7 C6 H6A 109.3 . . ?
C7 C6 H6B 109.3 . . ?
C4 C12 H12A 110.8 . . ?
C4 C12 H12B 110.8 . . ?
H12A C12 H12B 108.8 . . ?
C11 C12 C4 104.9(2) . . ?
C11 C12 H12A 110.8 . . ?
C11 C12 H12B 110.8 . . ?
C4 C3 H3A 110.7 . . ?
C4 C3 H3B 110.7 . . ?
H3A C3 H3B 108.8 . . ?
C2 C3 C4 105.3(2) . . ?
C2 C3 H3A 110.7 . . ?
C2 C3 H3B 110.7 . . ?
C6 C7 H7A 109.5 . . ?
C6 C7 H7B 109.5 . . ?
H7A C7 H7B 108.1 . . ?
C8 C7 C6 110.7(2) . . ?
C8 C7 H7A 109.5 . . ?
C8 C7 H7B 109.5 . . ?
N10 C11 C12 105.8(2) . . ?
N10 C11 H11A 110.6 . . ?
N10 C11 H11B 110.6 . . ?
C12 C11 H11A 110.6 . . ?
C12 C11 H11B 110.6 . . ?
H11A C11 H11B 108.7 . . ?
C9 C8 H8A 109.1 . . ?
C9 C8 H8B 109.1 . . ?
C7 C8 C9 112.3(2) . . ?
C7 C8 H8A 109.1 . . ?
C7 C8 H8B 109.1 . . ?
H8A C8 H8B 107.9 . . ?
N1 C2 C3 105.8(2) . . ?
N1 C2 H2A 110.6 . . ?
N1 C2 H2B 110.6 . . ?
C3 C2 H2A 110.6 . . ?
C3 C2 H2B 110.6 . . ?
H2A C2 H2B 108.7 . . ?

loop_
_geom_bond_atom_site_label_1
_geom_bond_atom_site_label_2
_geom_bond_distance
_geom_bond_site_symmetry_2
_geom_bond_publ_flag
N1 C5 1.495(3) . ?
N1 C2 1.494(4) . ?
N1 H1A 0.94(3) . ?
N1 H1B 0.86(4) . ?
N10 H10A 0.9100 . ?
N10 H10B 0.9100 . ?
N10 C9 1.506(3) . ?
N10 C11 1.503(3) . ?
C4 C5 1.540(3) . ?
C4 C9 1.525(4) . ?
C4 C12 1.549(3) . ?
C4 C3 1.531(4) . ?
C5 H5 1.0000 . ?
C5 C6 1.522(3) . ?
C9 H9 1.0000 . ?
C9 C8 1.522(3) . ?
C6 H6A 0.9900 . ?
C6 H6B 0.9900 . ?
C6 C7 1.526(4) . ?
C12 H12A 0.9900 . ?
C12 H12B 0.9900 . ?
C12 C11 1.527(4) . ?
C3 H3A 0.9900 . ?
C3 H3B 0.9900 . ?
C3 C2 1.522(4) . ?
C7 H7A 0.9900 . ?
C7 H7B 0.9900 . ?
C7 C8 1.520(4) . ?
C11 H11A 0.9900 . ?
C11 H11B 0.9900 . ?
C8 H8A 0.9900 . ?
C8 H8B 0.9900 . ?
C2 H2A 0.9900 . ?
C2 H2B 0.9900 . ?

loop_
_geom_torsion_atom_site_label_1
_geom_torsion_atom_site_label_2
_geom_torsion_atom_site_label_3
_geom_torsion_atom_site_label_4
_geom_torsion
_geom_torsion_site_symmetry_1
_geom_torsion_site_symmetry_2
_geom_torsion_site_symmetry_3
_geom_torsion_site_symmetry_4
_geom_torsion_publ_flag
N1 C5 C6 C7 -167.7(2) . . . . ?
N10 C9 C8 C7 -68.9(3) . . . . ?
C4 C5 C6 C7 -54.5(3) . . . . ?
C4 C9 C8 C7 48.2(3) . . . . ?
C4 C12 C11 N10 -14.3(3) . . . . ?
C4 C3 C2 N1 13.5(3) . . . . ?
C5 N1 C2 C3 12.6(3) . . . . ?
C5 C4 C9 N10 78.4(2) . . . . ?
C5 C4 C9 C8 -43.8(3) . . . . ?
C5 C4 C12 C11 -85.3(2) . . . . ?
C5 C4 C3 C2 -33.4(3) . . . . ?
C5 C6 C7 C8 57.7(3) . . . . ?
C9 N10 C11 C12 -12.3(3) . . . . ?
C9 C4 C5 N1 164.59(19) . . . . ?
C9 C4 C5 C6 46.5(3) . . . . ?
C9 C4 C12 C11 34.9(2) . . . . ?
C9 C4 C3 C2 -155.5(2) . . . . ?
C6 C7 C8 C9 -53.8(3) . . . . ?
C12 C4 C5 N1 -81.5(2) . . . . ?
C12 C4 C5 C6 160.4(2) . . . . ?
C12 C4 C9 N10 -41.9(2) . . . . ?
C12 C4 C9 C8 -164.1(2) . . . . ?
C12 C4 C3 C2 87.9(3) . . . . ?
C3 C4 C5 N1 40.3(2) . . . . ?
C3 C4 C5 C6 -77.7(2) . . . . ?
C3 C4 C9 N10 -164.9(2) . . . . ?
C3 C4 C9 C8 73.0(3) . . . . ?
C3 C4 C12 C11 159.2(2) . . . . ?
C11 N10 C9 C4 34.3(2) . . . . ?
C11 N10 C9 C8 159.1(2) . . . . ?
C2 N1 C5 C4 -33.1(2) . . . . ?
C2 N1 C5 C6 87.1(2) . . . . ?
